data_1546003
loop_
_publ_author_name
'Chi, Yue'
'Yan, Haihan'
'Zhang, Wen-Xiong'
'Xi, Zhenfeng'

_publ_section_title
;
 Synthesis of Quinoline Derivatives via Cu-Catalyzed Cascade Annulation of
 Heterocumulenes, Alkynes, and Diaryliodonium Salts
;
_journal_name_full 'Organic Letters'
_journal_paper_doi 10.1021/acs.orglett.7b01025
_journal_year 2017
_chemical_formula_moiety 'C30 H25 N S'
_chemical_formula_sum 'C30 H25 N S'
_chemical_formula_weight 431.57
_chemical_name_systematic Mes
_space_group_crystal_system monoclinic
_space_group_IT_number 14
_space_group_name_Hall '-P 2yn'
_space_group_name_H-M_alt 'P 1 21/n 1'
_symmetry_space_group_name_Hall '-P 2yn'
_symmetry_space_group_name_H-M 'P 1 21/n 1'
_atom_sites_solution_hydrogens geom
_atom_sites_solution_primary iterative
_atom_sites_solution_secondary difmap
_audit_creation_date 2016-06-08
_audit_creation_method
;
Olex2 1.2
(compiled 2015.09.30 svn.r3233 for OlexSys, GUI svn.r5103)
;
_cell_angle_alpha 90.00
_cell_angle_beta 99.307(9)
_cell_angle_gamma 90.00
_cell_formula_units_Z 4
_cell_length_a 10.3505(9)
_cell_length_b 8.6159(8)
_cell_length_c 27.293(3)
_cell_measurement_reflns_used 1750
_cell_measurement_temperature 180.00(10)
_cell_measurement_theta_max 26.1960
_cell_measurement_theta_min 4.0270
_cell_volume 2401.9(4)
_computing_cell_refinement
;
CrysAlisPro, Agilent Technologies,
Version 1.171.36.32 (release 02-08-2013 CrysAlis171 .NET)
(compiled Aug  2 2013,16:46:58)
;
_computing_data_collection
;
CrysAlisPro, Agilent Technologies,
Version 1.171.36.32 (release 02-08-2013 CrysAlis171 .NET)
(compiled Aug  2 2013,16:46:58)
;
_computing_data_reduction
;
CrysAlisPro, Agilent Technologies,
Version 1.171.36.32 (release 02-08-2013 CrysAlis171 .NET)
(compiled Aug  2 2013,16:46:58)
;
_computing_molecular_graphics 'Olex2 (Dolomanov et al., 2009)'
_computing_publication_material 'Olex2 (Dolomanov et al., 2009)'
_computing_structure_refinement 'ShelXL (Sheldrick, 2015)'
_computing_structure_solution
;
Superflip (Palatinus & Chapuis, 2007;Palatinus & van der Lee, 2008;
Palatinus et al., 2012)
;
_diffrn_ambient_temperature 180.00(10)
_diffrn_detector_area_resol_mean 10.3914
_diffrn_measured_fraction_theta_full 0.995
_diffrn_measured_fraction_theta_max 0.995
_diffrn_measurement_details
;
#__ type_ start__ end____ width___ exp.time_
  1 omega   35.00  104.00   1.0000    5.2500
omega____ theta____ kappa____ phi______ frames
    -       13.6191  178.0000   60.0000 69

#__ type_ start__ end____ width___ exp.time_
  2 omega  -60.00   42.00   1.0000    5.2500
omega____ theta____ kappa____ phi______ frames
    -       13.6191  -57.0000 -150.0000 102
;
_diffrn_measurement_device_type 'SuperNova, Dual, Cu at zero, Atlas'
_diffrn_measurement_method '\w scans'
_diffrn_orient_matrix_UB_11 -0.0178480000
_diffrn_orient_matrix_UB_12 0.0474285000
_diffrn_orient_matrix_UB_13 -0.0212442000
_diffrn_orient_matrix_UB_21 0.0653182000
_diffrn_orient_matrix_UB_22 -0.0028877000
_diffrn_orient_matrix_UB_23 -0.0047826000
_diffrn_orient_matrix_UB_31 -0.0153764000
_diffrn_orient_matrix_UB_32 -0.0672624000
_diffrn_orient_matrix_UB_33 -0.0147929000
_diffrn_radiation_monochromator mirror
_diffrn_radiation_type MoK\a
_diffrn_radiation_wavelength 0.71073
_diffrn_reflns_av_R_equivalents 0.0397
_diffrn_reflns_av_unetI/netI 0.0755
_diffrn_reflns_limit_h_max 9
_diffrn_reflns_limit_h_min -12
_diffrn_reflns_limit_k_max 8
_diffrn_reflns_limit_k_min -10
_diffrn_reflns_limit_l_max 33
_diffrn_reflns_limit_l_min -33
_diffrn_reflns_number 8989
_diffrn_reflns_theta_full 26.02
_diffrn_reflns_theta_max 26.02
_diffrn_reflns_theta_min 3.28
_diffrn_source 'SuperNova (Mo) X-ray Source'
_exptl_absorpt_coefficient_mu 0.152
_exptl_absorpt_correction_T_max 1.00000
_exptl_absorpt_correction_T_min 0.78943
_exptl_absorpt_correction_type multi-scan
_exptl_absorpt_process_details
;
CrysAlisPro, Agilent Technologies,
Version 1.171.36.32 (release 02-08-2013 CrysAlis171 .NET)
(compiled Aug  2 2013,16:46:58)
Empirical absorption correction using spherical harmonics,
 implemented in SCALE3 ABSPACK scaling algorithm.
;
_exptl_crystal_colour 'clear light red'
_exptl_crystal_colour_lustre clear
_exptl_crystal_colour_modifier light
_exptl_crystal_colour_primary red
_exptl_crystal_density_diffrn 1.193
_exptl_crystal_density_method 'not measured'
_exptl_crystal_description block
_exptl_crystal_F_000 912
_exptl_crystal_size_max 0.1
_exptl_crystal_size_mid 0.1
_exptl_crystal_size_min 0.1
_refine_diff_density_max 0.219
_refine_diff_density_min -0.238
_refine_diff_density_rms 0.044
_refine_ls_extinction_method none
_refine_ls_goodness_of_fit_ref 1.036
_refine_ls_hydrogen_treatment constr
_refine_ls_matrix_type full
_refine_ls_number_parameters 292
_refine_ls_number_reflns 4725
_refine_ls_number_restraints 0
_refine_ls_restrained_S_all 1.036
_refine_ls_R_factor_all 0.1147
_refine_ls_R_factor_gt 0.0598
_refine_ls_shift/su_max 0.001
_refine_ls_shift/su_mean 0.000
_refine_ls_structure_factor_coef Fsqd
_refine_ls_weighting_details 'calc w=1/[\s^2^(Fo^2^)+(0.0554P)^2^+0.4909P] where P=(Fo^2^+2Fc^2^)/3'
_refine_ls_weighting_scheme calc
_refine_ls_wR_factor_gt 0.1285
_refine_ls_wR_factor_ref 0.1595
_reflns_number_gt 2779
_reflns_number_total 4725
_reflns_threshold_expression >2sigma(I)
_cod_data_source_file ol7b01025_si_002.cif
_cod_data_source_block 8f
_cod_database_code 1546003
_chemical_oxdiff_formula 'C20 H25 N3 Cl'
_reflns_odcompleteness_completeness 99.15
_reflns_odcompleteness_iscentric 1
_reflns_odcompleteness_theta 27.42
_olex2_refinement_description
;
1. Fixed Uiso
 At 1.2 times of:
  All C(H) groups
 At 1.5 times of:
  All C(H,H,H) groups
2.a Aromatic/amide H refined with riding coordinates:
 C2(H2), C3(H3), C4(H4), C5(H5), C11(H11), C12(H12), C13(H13), C14(H14),
 C15(H15), C17(H17), C18(H18), C19(H19), C20(H20), C21(H21), C24(H24), C26(H26)
2.b Idealised Me refined as rotating group:
 C28(H28a,H28b,H28c), C29(H29a,H29b,H29c), C30(H30a,H30b,H30c)
;
_olex2_date_sample_data_collection 2016-06-02
_olex2_submission_special_instructions 'No special instructions were received'

loop_
_space_group_symop_id
_space_group_symop_operation_xyz
1 'x, y, z'
2 '-x+1/2, y+1/2, -z+1/2'
3 '-x, -y, -z'
4 'x-1/2, -y-1/2, z-1/2'

loop_
_atom_site_label
_atom_site_type_symbol
_atom_site_fract_x
_atom_site_fract_y
_atom_site_fract_z
_atom_site_U_iso_or_equiv
_atom_site_adp_type
_atom_site_occupancy
_atom_site_calc_flag
_atom_site_refinement_flags_posn
S1 S 0.16894(7) 0.77325(9) 0.42776(3) 0.0535(3) Uani 1 d .
N1 N -0.0073(2) 0.9495(3) 0.37039(8) 0.0424(6) Uani 1 d .
C1 C -0.0425(3) 1.0650(3) 0.33608(10) 0.0393(6) Uani 1 d .
C2 C -0.1782(3) 1.0896(4) 0.31942(11) 0.0501(8) Uani 1 d .
H2 H -0.2411 1.0304 0.3332 0.060 Uiso 1 calc R
C3 C -0.2184(3) 1.1972(4) 0.28399(12) 0.0576(8) Uani 1 d .
H3 H -0.3093 1.2109 0.2725 0.069 Uiso 1 calc R
C4 C -0.1277(3) 1.2879(4) 0.26425(11) 0.0554(8) Uani 1 d .
H4 H -0.1577 1.3625 0.2394 0.066 Uiso 1 calc R
C5 C 0.0035(3) 1.2711(3) 0.28018(11) 0.0462(7) Uani 1 d .
H5 H 0.0641 1.3348 0.2668 0.055 Uiso 1 calc R
C6 C 0.0493(2) 1.1578(3) 0.31694(10) 0.0381(6) Uani 1 d .
C7 C 0.1850(2) 1.1301(3) 0.33432(9) 0.0373(6) Uani 1 d .
C8 C 0.2204(2) 1.0129(3) 0.36805(10) 0.0378(6) Uani 1 d .
C9 C 0.1179(3) 0.9248(3) 0.38462(10) 0.0405(7) Uani 1 d .
C10 C 0.2866(3) 1.2292(3) 0.31651(10) 0.0412(7) Uani 1 d .
C11 C 0.3216(3) 1.2056(4) 0.27008(11) 0.0520(8) Uani 1 d .
H11 H 0.2809 1.1256 0.2491 0.062 Uiso 1 calc R
C12 C 0.4161(3) 1.2989(4) 0.25431(14) 0.0658(10) Uani 1 d .
H12 H 0.4388 1.2833 0.2223 0.079 Uiso 1 calc R
C13 C 0.4771(3) 1.4136(4) 0.28449(15) 0.0695(10) Uani 1 d .
H13 H 0.5434 1.4751 0.2737 0.083 Uiso 1 calc R
C14 C 0.4424(4) 1.4391(4) 0.33000(16) 0.0757(11) Uani 1 d .
H14 H 0.4834 1.5196 0.3507 0.091 Uiso 1 calc R
C15 C 0.3471(3) 1.3474(4) 0.34610(12) 0.0602(9) Uani 1 d .
H15 H 0.3232 1.3659 0.3778 0.072 Uiso 1 calc R
C16 C 0.3613(2) 0.9755(3) 0.38572(10) 0.0385(7) Uani 1 d .
C17 C 0.4278(3) 0.8752(3) 0.35928(11) 0.0480(7) Uani 1 d .
H17 H 0.3825 0.8243 0.3307 0.058 Uiso 1 calc R
C18 C 0.5610(3) 0.8480(4) 0.37419(12) 0.0523(8) Uani 1 d .
H18 H 0.6057 0.7788 0.3556 0.063 Uiso 1 calc R
C19 C 0.6284(3) 0.9200(3) 0.41541(12) 0.0511(8) Uani 1 d .
H19 H 0.7195 0.9022 0.4253 0.061 Uiso 1 calc R
C20 C 0.5623(3) 1.0179(4) 0.44206(12) 0.0583(8) Uani 1 d .
H20 H 0.6081 1.0674 0.4708 0.070 Uiso 1 calc R
C21 C 0.4296(3) 1.0462(4) 0.42793(11) 0.0534(8) Uani 1 d .
H21 H 0.3853 1.1140 0.4471 0.064 Uiso 1 calc R
C22 C 0.0185(3) 0.7080(3) 0.44468(11) 0.0427(7) Uani 1 d .
C23 C -0.0682(3) 0.6157(3) 0.41236(11) 0.0486(7) Uani 1 d .
C24 C -0.1818(3) 0.5629(3) 0.42838(12) 0.0529(8) Uani 1 d .
H24 H -0.2419 0.5014 0.4065 0.063 Uiso 1 calc R
C25 C -0.2097(3) 0.5973(3) 0.47514(13) 0.0532(8) Uani 1 d .
C26 C -0.1198(3) 0.6845(4) 0.50644(11) 0.0528(8) Uani 1 d .
H26 H -0.1371 0.7072 0.5388 0.063 Uiso 1 calc R
C27 C -0.0059(3) 0.7399(3) 0.49271(10) 0.0447(7) Uani 1 d .
C28 C -0.0439(4) 0.5726(4) 0.36111(13) 0.0756(11) Uani 1 d .
H28A H -0.0617 0.6625 0.3390 0.113 Uiso 1 calc GR
H28B H -0.1018 0.4868 0.3483 0.113 Uiso 1 calc GR
H28C H 0.0475 0.5406 0.3627 0.113 Uiso 1 calc GR
C29 C 0.0891(3) 0.8324(4) 0.52961(12) 0.0617(9) Uani 1 d .
H29A H 0.1701 0.7731 0.5389 0.093 Uiso 1 calc GR
H29B H 0.0498 0.8531 0.5593 0.093 Uiso 1 calc GR
H29C H 0.1088 0.9310 0.5145 0.093 Uiso 1 calc GR
C30 C -0.3361(3) 0.5422(4) 0.49065(15) 0.0803(12) Uani 1 d .
H30A H -0.4050 0.6193 0.4808 0.120 Uiso 1 calc GR
H30B H -0.3230 0.5285 0.5268 0.120 Uiso 1 calc GR
H30C H -0.3621 0.4430 0.4744 0.120 Uiso 1 calc GR

loop_
_atom_site_aniso_label
_atom_site_aniso_U_11
_atom_site_aniso_U_22
_atom_site_aniso_U_33
_atom_site_aniso_U_23
_atom_site_aniso_U_13
_atom_site_aniso_U_12
S1 0.0403(4) 0.0614(5) 0.0579(5) 0.0181(4) 0.0048(4) 0.0002(4)
N1 0.0352(13) 0.0498(14) 0.0419(13) -0.0006(12) 0.0058(11) -0.0029(11)
C1 0.0354(15) 0.0472(16) 0.0343(15) -0.0077(14) 0.0024(12) 0.0033(13)
C2 0.0330(15) 0.070(2) 0.0454(17) -0.0087(17) 0.0012(13) -0.0003(15)
C3 0.0400(16) 0.074(2) 0.0546(19) -0.0051(18) -0.0045(15) 0.0149(17)
C4 0.058(2) 0.061(2) 0.0432(17) 0.0009(16) -0.0034(15) 0.0184(17)
C5 0.0465(17) 0.0476(17) 0.0441(17) 0.0001(14) 0.0062(14) 0.0086(14)
C6 0.0349(14) 0.0423(15) 0.0359(15) -0.0073(13) 0.0025(12) 0.0031(13)
C7 0.0379(15) 0.0425(16) 0.0311(14) -0.0054(13) 0.0042(12) 0.0001(13)
C8 0.0343(14) 0.0461(16) 0.0325(14) -0.0053(13) 0.0043(12) -0.0008(13)
C9 0.0372(15) 0.0467(16) 0.0371(15) 0.0000(13) 0.0048(13) 0.0000(13)
C10 0.0346(14) 0.0452(16) 0.0428(16) 0.0078(14) 0.0039(13) 0.0027(13)
C11 0.0468(17) 0.065(2) 0.0451(17) 0.0039(16) 0.0087(15) 0.0009(16)
C12 0.0488(19) 0.088(3) 0.063(2) 0.027(2) 0.0168(18) 0.0123(19)
C13 0.049(2) 0.073(2) 0.084(3) 0.037(2) 0.006(2) -0.0043(19)
C14 0.074(2) 0.061(2) 0.087(3) 0.015(2) -0.004(2) -0.023(2)
C15 0.069(2) 0.061(2) 0.0492(19) 0.0001(17) 0.0041(17) -0.0162(18)
C16 0.0333(14) 0.0451(16) 0.0366(15) 0.0057(13) 0.0039(13) -0.0022(13)
C17 0.0410(16) 0.0534(18) 0.0479(17) -0.0081(15) 0.0014(14) -0.0011(14)
C18 0.0375(16) 0.0530(18) 0.066(2) -0.0022(17) 0.0068(15) 0.0050(14)
C19 0.0326(15) 0.0567(19) 0.060(2) 0.0084(17) -0.0040(15) -0.0001(15)
C20 0.0429(17) 0.078(2) 0.0487(18) -0.0068(18) -0.0086(15) -0.0031(17)
C21 0.0421(17) 0.069(2) 0.0468(18) -0.0101(16) 0.0004(14) 0.0038(16)
C22 0.0453(16) 0.0362(15) 0.0453(17) 0.0045(14) 0.0040(14) -0.0007(13)
C23 0.0515(18) 0.0431(17) 0.0501(18) -0.0011(15) 0.0048(15) 0.0001(15)
C24 0.0497(18) 0.0393(17) 0.065(2) 0.0047(16) -0.0038(16) -0.0058(14)
C25 0.0479(18) 0.0476(18) 0.065(2) 0.0175(17) 0.0125(17) 0.0022(15)
C26 0.0574(19) 0.058(2) 0.0443(18) 0.0102(16) 0.0131(16) 0.0112(17)
C27 0.0515(17) 0.0402(16) 0.0405(16) 0.0041(14) 0.0014(14) 0.0068(14)
C28 0.086(3) 0.085(3) 0.055(2) -0.020(2) 0.011(2) -0.010(2)
C29 0.066(2) 0.062(2) 0.0519(19) -0.0110(17) -0.0063(17) 0.0062(17)
C30 0.055(2) 0.083(3) 0.106(3) 0.036(2) 0.024(2) -0.0008(19)

loop_
_atom_type_symbol
_atom_type_description
_atom_type_scat_dispersion_real
_atom_type_scat_dispersion_imag
_atom_type_scat_source
C C 0.0033 0.0016 'International Tables Vol C Tables 4.2.6.8 and 6.1.1.4'
H H 0.0000 0.0000 'International Tables Vol C Tables 4.2.6.8 and 6.1.1.4'
N N 0.0061 0.0033 'International Tables Vol C Tables 4.2.6.8 and 6.1.1.4'
S S 0.1246 0.1234 'International Tables Vol C Tables 4.2.6.8 and 6.1.1.4'

loop_
_geom_angle_atom_site_label_1
_geom_angle_atom_site_label_2
_geom_angle_atom_site_label_3
_geom_angle
C9 S1 C22 102.94(13)
C9 N1 C1 117.4(2)
N1 C1 C2 117.7(2)
N1 C1 C6 122.9(2)
C6 C1 C2 119.3(3)
C1 C2 H2 119.9
C3 C2 C1 120.2(3)
C3 C2 H2 119.9
C2 C3 H3 119.6
C2 C3 C4 120.7(3)
C4 C3 H3 119.6
C3 C4 H4 119.5
C5 C4 C3 121.0(3)
C5 C4 H4 119.5
C4 C5 H5 120.1
C4 C5 C6 119.8(3)
C6 C5 H5 120.1
C1 C6 C5 118.9(2)
C1 C6 C7 118.0(2)
C5 C6 C7 123.1(2)
C6 C7 C10 120.1(2)
C8 C7 C6 119.1(2)
C8 C7 C10 120.8(2)
C7 C8 C9 117.9(2)
C7 C8 C16 120.9(2)
C9 C8 C16 121.1(2)
N1 C9 S1 119.3(2)
N1 C9 C8 124.6(3)
C8 C9 S1 116.1(2)
C11 C10 C7 120.9(3)
C15 C10 C7 120.4(2)
C15 C10 C11 118.7(3)
C10 C11 H11 120.0
C12 C11 C10 120.0(3)
C12 C11 H11 120.0
C11 C12 H12 119.7
C13 C12 C11 120.7(3)
C13 C12 H12 119.7
C12 C13 H13 120.1
C14 C13 C12 119.9(3)
C14 C13 H13 120.1
C13 C14 H14 120.0
C13 C14 C15 120.1(4)
C15 C14 H14 120.0
C10 C15 C14 120.7(3)
C10 C15 H15 119.6
C14 C15 H15 119.6
C17 C16 C8 120.6(3)
C17 C16 C21 118.5(3)
C21 C16 C8 120.8(2)
C16 C17 H17 119.8
C16 C17 C18 120.5(3)
C18 C17 H17 119.8
C17 C18 H18 119.6
C19 C18 C17 120.7(3)
C19 C18 H18 119.6
C18 C19 H19 120.6
C20 C19 C18 118.9(3)
C20 C19 H19 120.6
C19 C20 H20 119.4
C19 C20 C21 121.3(3)
C21 C20 H20 119.4
C16 C21 H21 120.0
C20 C21 C16 120.1(3)
C20 C21 H21 120.0
C23 C22 S1 120.8(2)
C23 C22 C27 120.4(3)
C27 C22 S1 118.5(2)
C22 C23 C28 122.6(3)
C24 C23 C22 118.3(3)
C24 C23 C28 119.1(3)
C23 C24 H24 119.0
C25 C24 C23 122.0(3)
C25 C24 H24 119.0
C24 C25 C30 120.5(3)
C26 C25 C24 117.8(3)
C26 C25 C30 121.6(3)
C25 C26 H26 118.6
C27 C26 C25 122.7(3)
C27 C26 H26 118.6
C22 C27 C29 121.9(3)
C26 C27 C22 118.5(3)
C26 C27 C29 119.5(3)
C23 C28 H28A 109.5
C23 C28 H28B 109.5
C23 C28 H28C 109.5
H28A C28 H28B 109.5
H28A C28 H28C 109.5
H28B C28 H28C 109.5
C27 C29 H29A 109.5
C27 C29 H29B 109.5
C27 C29 H29C 109.5
H29A C29 H29B 109.5
H29A C29 H29C 109.5
H29B C29 H29C 109.5
C25 C30 H30A 109.5
C25 C30 H30B 109.5
C25 C30 H30C 109.5
H30A C30 H30B 109.5
H30A C30 H30C 109.5
H30B C30 H30C 109.5

loop_
_geom_bond_atom_site_label_1
_geom_bond_atom_site_label_2
_geom_bond_distance
S1 C9 1.780(3)
S1 C22 1.785(3)
N1 C1 1.375(3)
N1 C9 1.309(3)
C1 C2 1.420(4)
C1 C6 1.406(4)
C2 H2 0.9500
C2 C3 1.355(4)
C3 H3 0.9500
C3 C4 1.395(4)
C4 H4 0.9500
C4 C5 1.365(4)
C5 H5 0.9500
C5 C6 1.425(4)
C6 C7 1.427(4)
C7 C8 1.376(4)
C7 C10 1.496(3)
C8 C9 1.435(3)
C8 C16 1.496(4)
C10 C11 1.388(4)
C10 C15 1.385(4)
C11 H11 0.9500
C11 C12 1.387(4)
C12 H12 0.9500
C12 C13 1.373(5)
C13 H13 0.9500
C13 C14 1.366(5)
C14 H14 0.9500
C14 C15 1.389(4)
C15 H15 0.9500
C16 C17 1.379(4)
C16 C21 1.391(4)
C17 H17 0.9500
C17 C18 1.392(4)
C18 H18 0.9500
C18 C19 1.372(4)
C19 H19 0.9500
C19 C20 1.367(4)
C20 H20 0.9500
C20 C21 1.386(4)
C21 H21 0.9500
C22 C23 1.399(4)
C22 C27 1.402(4)
C23 C24 1.396(4)
C23 C28 1.507(4)
C24 H24 0.9500
C24 C25 1.385(4)
C25 C26 1.379(4)
C25 C30 1.515(4)
C26 H26 0.9500
C26 C27 1.379(4)
C27 C29 1.516(4)
C28 H28A 0.9800
C28 H28B 0.9800
C28 H28C 0.9800
C29 H29A 0.9800
C29 H29B 0.9800
C29 H29C 0.9800
C30 H30A 0.9800
C30 H30B 0.9800
C30 H30C 0.9800

loop_
_geom_torsion_atom_site_label_1
_geom_torsion_atom_site_label_2
_geom_torsion_atom_site_label_3
_geom_torsion_atom_site_label_4
_geom_torsion
S1 C22 C23 C24 177.4(2)
S1 C22 C23 C28 -3.0(4)
S1 C22 C27 C26 -177.6(2)
S1 C22 C27 C29 2.2(4)
N1 C1 C2 C3 -177.0(3)
N1 C1 C6 C5 177.8(2)
N1 C1 C6 C7 -0.3(4)
C1 N1 C9 S1 -178.36(18)
C1 N1 C9 C8 2.0(4)
C1 C2 C3 C4 -1.6(4)
C1 C6 C7 C8 1.3(4)
C1 C6 C7 C10 -177.8(2)
C2 C1 C6 C5 -1.8(4)
C2 C1 C6 C7 -179.9(2)
C2 C3 C4 C5 -0.2(5)
C3 C4 C5 C6 1.0(4)
C4 C5 C6 C1 0.0(4)
C4 C5 C6 C7 178.0(3)
C5 C6 C7 C8 -176.7(2)
C5 C6 C7 C10 4.2(4)
C6 C1 C2 C3 2.6(4)
C6 C7 C8 C9 -0.7(4)
C6 C7 C8 C16 177.5(2)
C6 C7 C10 C11 -78.4(3)
C6 C7 C10 C15 101.2(3)
C7 C8 C9 S1 179.37(19)
C7 C8 C9 N1 -1.0(4)
C7 C8 C16 C17 -86.0(3)
C7 C8 C16 C21 91.1(3)
C7 C10 C11 C12 180.0(3)
C7 C10 C15 C14 179.5(3)
C8 C7 C10 C11 102.5(3)
C8 C7 C10 C15 -77.9(3)
C8 C16 C17 C18 176.1(3)
C8 C16 C21 C20 -175.9(3)
C9 S1 C22 C23 75.7(3)
C9 S1 C22 C27 -109.7(2)
C9 N1 C1 C2 178.3(2)
C9 N1 C1 C6 -1.3(4)
C9 C8 C16 C17 92.1(3)
C9 C8 C16 C21 -90.7(3)
C10 C7 C8 C9 178.4(2)
C10 C7 C8 C16 -3.4(4)
C10 C11 C12 C13 0.9(5)
C11 C10 C15 C14 -0.9(5)
C11 C12 C13 C14 -1.7(5)
C12 C13 C14 C15 1.1(5)
C13 C14 C15 C10 0.2(5)
C15 C10 C11 C12 0.4(4)
C16 C8 C9 S1 1.1(3)
C16 C8 C9 N1 -179.2(3)
C16 C17 C18 C19 0.1(4)
C17 C16 C21 C20 1.3(4)
C17 C18 C19 C20 0.8(5)
C18 C19 C20 C21 -0.6(5)
C19 C20 C21 C16 -0.5(5)
C21 C16 C17 C18 -1.2(4)
C22 S1 C9 N1 -6.2(3)
C22 S1 C9 C8 173.5(2)
C22 C23 C24 C25 -0.9(4)
C23 C22 C27 C26 -2.9(4)
C23 C22 C27 C29 176.8(3)
C23 C24 C25 C26 -1.1(5)
C23 C24 C25 C30 178.1(3)
C24 C25 C26 C27 1.1(5)
C25 C26 C27 C22 0.9(4)
C25 C26 C27 C29 -178.9(3)
C27 C22 C23 C24 2.9(4)
C27 C22 C23 C28 -177.5(3)
C28 C23 C24 C25 179.6(3)
C30 C25 C26 C27 -178.1(3)
